data_1567261
loop_
_publ_author_name
'Kosterina, E. V.'
'Troyanov, S. I.'
'Aslanov, L. A.'
'Kemnitz, E.'

_publ_section_title
;
 Superacid Univalent Metal Phosphites (MH2PO3)2 &#x00C2;&#x00B7; H3PO3 (M
 = Rb, Tl(I)) and MH2PO3 &#x00C2;&#x00B7; H3PO3 (M = K, Cs): Synthesis and
 Structure
;
_journal_issue 8
_journal_name_full 'Russian Journal of Coordination Chemistry'
_journal_page_first 527
_journal_page_last 536
_journal_paper_doi 10.1023/A:1011393810002
_journal_volume 27
_journal_year 2001
_chemical_formula_moiety 'Cs H2 O3 P, H3 O3 P'
_chemical_formula_sum 'Cs H5 O6 P2'
_chemical_formula_weight 295.89
_chemical_name_common
;
beta(Caesium hydrogen phosphonate(III) phosphonic acid solvate)
;
_chemical_name_systematic
;
Caesium phosphite phosphonic acid solvate
;
_space_group_IT_number 15
_space_group_name_Hall '-C 2yc'
_space_group_name_H-M_alt 'C 1 2/c 1'
_symmetry_cell_setting monoclinic
_symmetry_Int_Tables_number 15
_symmetry_space_group_name_H-M 'C 1 2/c 1'
_audit_creation_method 'manually at INEOS RAS'
_cell_angle_alpha 90
_cell_angle_beta 118.14(3)
_cell_angle_gamma 90
_cell_formula_units_Z 4
_cell_length_a 9.990(3)
_cell_length_b 12.197(4)
_cell_length_c 6.866(2)
_cell_volume 737.7(4)
_diffrn_ambient_temperature 150
_diffrn_radiation_probe x-ray
_diffrn_radiation_type MoK\a
_exptl_crystal_density_diffrn 2.664
_refine_ls_R_factor_gt 0.018
_refine_ls_wR_factor_ref 0.049
_cod_data_source_file R26-30old.cif
_cod_data_source_block compound_R30old
_cod_original_sg_symbol_H-M 'C 2/c'
_cod_database_code 1567261

loop_
_symmetry_equiv_pos_site_id
_symmetry_equiv_pos_as_xyz
1 x,y,z
2 1/2+x,1/2+y,z
3 -x,y,1/2-z
4 1/2-x,1/2+y,1/2-z
5 -x,-y,-z
6 -1/2-x,-1/2-y,-z
7 x,-y,-1/2+z
8 -1/2+x,-1/2-y,-1/2+z

loop_
_atom_site_label
_atom_site_type_symbol
_atom_site_fract_x
_atom_site_fract_y
_atom_site_fract_z
_atom_site_U_iso_or_equiv
Cs Cs 0.5 0.32286(2) 0.75 0.0191(1)
P P 0.77208(8) 0.59500(5) 0.9330(1) 0.0185(2)
O(1) O 0.7815(2) 0.6409(2) 0.7374(3) 0.0228(4)
O(2) O 0.6166(2) 0.6019(2) 0.9221(3) 0.0304(5)
O(3) O 0.8286(2) 0.4745(2) 0.9686(4) 0.0263(4)
H(1) H 0.856(4) 0.649(3) 1.116(6) 0.020(8)
H(2) H 0.5 0.606(6) 0.75 0.07(2)
H(3) H 0.811(7) 0.435(4) 1.09(1) 0.09(2)
